data_7035363
loop_
_publ_author_name
'Tseng, Hsi-Ching'
'Chiang, Michael Y.'
'Lu, Wei-Yi'
'Chen, Yen-Jen'
'Lian, Cheng-Jie'
'Chen, Yu-Hsieh'
'Tsai, Hsin-Yi'
'Lai, Yi-Chun'
'Chen, Hsuan-Ying'

_publ_section_title
;
 A closer look at \e-caprolactone polymerization catalyzed by alkyl
 aluminum complexes: the effect of induction period on overall catalytic
 activity.
;
_journal_issue 26
_journal_name_full 'Dalton transactions (Cambridge, England : 2003)'
_journal_page_first 11763
_journal_page_last 11773
_journal_paper_doi 10.1039/c5dt01563d
_journal_volume 44
_journal_year 2015
_chemical_formula_moiety 'C11 H24 Al N2 O'
_chemical_formula_sum 'C11 H24 Al N2 O'
_chemical_formula_weight 227.30
_chemical_name_common al01
_chemical_name_systematic
; 
 ? 
;
_chemical_properties_physical 'Air-sensitive, Moisture-sensitive, Oxygen-sensitive'
_space_group_IT_number 14
_symmetry_cell_setting monoclinic
_symmetry_space_group_name_Hall '-P 2yn'
_symmetry_space_group_name_H-M 'P 1 21/n 1'
_atom_sites_solution_hydrogens geom
_atom_sites_solution_primary direct
_atom_sites_solution_secondary difmap
_audit_creation_method SHELXL-97
_audit_update_record
;
2014-07-31 deposited with the CCDC.
2015-05-18 downloaded from the CCDC.
;
_cell_angle_alpha 90.00
_cell_angle_beta 98.959(6)
_cell_angle_gamma 90.00
_cell_formula_units_Z 4
_cell_length_a 9.6856(6)
_cell_length_b 14.1697(10)
_cell_length_c 9.9927(6)
_cell_measurement_reflns_used 2278
_cell_measurement_temperature 150(2)
_cell_measurement_theta_max 29.0557
_cell_measurement_theta_min 2.8693
_cell_volume 1354.69(15)
_computing_cell_refinement
; 
CrysAlisPro, Agilent Technologies, 
Version 1.171.35.19 (release 27-10-2011 CrysAlis171 .NET) 
(compiled Oct 27 2011,15:02:11) 
;
_computing_data_collection
; 
CrysAlisPro, Agilent Technologies, 
Version 1.171.35.19 (release 27-10-2011 CrysAlis171 .NET) 
(compiled Oct 27 2011,15:02:11) 
;
_computing_data_reduction
; 
CrysAlisPro, Agilent Technologies, 
Version 1.171.35.19 (release 27-10-2011 CrysAlis171 .NET) 
(compiled Oct 27 2011,15:02:11) 
;
_computing_molecular_graphics 'Bruker SHELXTL'
_computing_publication_material 'Bruker SHELXTL'
_computing_structure_refinement 'SHELXL-97 (Sheldrick, 2008)'
_computing_structure_solution 'SHELXS-97 (Sheldrick, 2008)'
_diffrn_ambient_temperature 150(2)
_diffrn_detector_area_resol_mean 16.0690
_diffrn_measured_fraction_theta_full 0.998
_diffrn_measured_fraction_theta_max 0.998
_diffrn_measurement_device_type 'Xcalibur, Sapphire3, Gemini'
_diffrn_measurement_method '\w scans'
_diffrn_radiation_monochromator graphite
_diffrn_radiation_source 'Enhance (Mo) X-ray Source'
_diffrn_radiation_type MoK\a
_diffrn_radiation_wavelength 0.71073
_diffrn_reflns_av_R_equivalents 0.0247
_diffrn_reflns_av_sigmaI/netI 0.0328
_diffrn_reflns_limit_h_max 11
_diffrn_reflns_limit_h_min -11
_diffrn_reflns_limit_k_max 14
_diffrn_reflns_limit_k_min -17
_diffrn_reflns_limit_l_max 11
_diffrn_reflns_limit_l_min -12
_diffrn_reflns_number 7087
_diffrn_reflns_theta_full 26.00
_diffrn_reflns_theta_max 26.00
_diffrn_reflns_theta_min 2.88
_exptl_absorpt_coefficient_mu 0.131
_exptl_absorpt_correction_T_max 1.00000
_exptl_absorpt_correction_T_min 0.99759
_exptl_absorpt_correction_type multi-scan
_exptl_absorpt_process_details
; 
CrysAlisPro, Agilent Technologies, 
Version 1.171.35.21 (release 20-01-2012 CrysAlis171 .NET) 
(compiled Jan 23 2012,18:06:46) 
Empirical absorption correction using spherical harmonics, 
 implemented in SCALE3 ABSPACK scaling algorithm. 
;
_exptl_crystal_colour colorless
_exptl_crystal_density_diffrn 1.114
_exptl_crystal_density_method 'not measured'
_exptl_crystal_description crystal
_exptl_crystal_F_000 500
_exptl_crystal_size_max 0.5
_exptl_crystal_size_mid 0.4
_exptl_crystal_size_min 0.3
_refine_diff_density_max 0.724
_refine_diff_density_min -0.809
_refine_diff_density_rms 0.086
_refine_ls_extinction_method none
_refine_ls_goodness_of_fit_ref 1.008
_refine_ls_hydrogen_treatment mixed
_refine_ls_matrix_type full
_refine_ls_number_parameters 138
_refine_ls_number_reflns 2655
_refine_ls_number_restraints 0
_refine_ls_restrained_S_all 1.008
_refine_ls_R_factor_all 0.0734
_refine_ls_R_factor_gt 0.0631
_refine_ls_shift/su_max 0.000
_refine_ls_shift/su_mean 0.000
_refine_ls_structure_factor_coef Fsqd
_refine_ls_weighting_details 'calc w=1/[\s^2^(Fo^2^)+(0.1200P)^2^+2.3547P] where P=(Fo^2^+2Fc^2^)/3'
_refine_ls_weighting_scheme calc
_refine_ls_wR_factor_gt 0.1890
_refine_ls_wR_factor_ref 0.1991
_reflns_number_gt 2257
_reflns_number_total 2655
_reflns_threshold_expression >2sigma(I)
_cod_data_source_file c5dt01563d2.cif
_cod_data_source_block al01
_cod_depositor_comments 'Adding full bibliography for 7035363--7035366.cif.'
_cod_database_code 7035363
_audit_block_doi 10.5517/cc118q9b

loop_
_symmetry_equiv_pos_as_xyz
'x, y, z'
'-x+1/2, y+1/2, -z+1/2'
'-x, -y, -z'
'x-1/2, -y-1/2, z-1/2'

loop_
_atom_site_label
_atom_site_type_symbol
_atom_site_fract_x
_atom_site_fract_y
_atom_site_fract_z
_atom_site_U_iso_or_equiv
_atom_site_adp_type
_atom_site_occupancy
_atom_site_symmetry_multiplicity
_atom_site_calc_flag
_atom_site_refinement_flags
Al Al 0.75570(7) 0.08356(6) 0.29344(7) 0.0141(3) Uani 1 1 d .
O1 O 0.7182(2) 0.16075(14) 0.43751(19) 0.0199(5) Uani 1 1 d .
N1 N 0.6885(2) -0.02746(15) 0.3864(2) 0.0148(5) Uani 1 1 d .
N2 N 0.7910(2) -0.03649(16) 0.1547(2) 0.0183(5) Uani 1 1 d .
C1 C 0.7363(3) 0.2175(2) 0.6627(3) 0.0306(7) Uani 1 1 d .
H1A H 0.7442 0.2758 0.6155 0.046 Uiso 1 1 calc R
H1B H 0.8188 0.2082 0.7284 0.046 Uiso 1 1 calc R
H1C H 0.6559 0.2199 0.7079 0.046 Uiso 1 1 calc R
C2 C 0.7210(3) 0.1372(2) 0.5632(3) 0.0188(6) Uani 1 1 d .
C3 C 0.7073(3) 0.0465(2) 0.6054(3) 0.0202(6) Uani 1 1 d .
H3A H 0.6316 0.0472 0.6586 0.024 Uiso 1 1 calc R
H3B H 0.7917 0.0326 0.6681 0.024 Uiso 1 1 calc R
C4 C 0.6832(3) -0.03259(19) 0.5180(3) 0.0165(6) Uani 1 1 d .
C5 C 0.6501(3) -0.1241(2) 0.5819(3) 0.0241(6) Uani 1 1 d .
H5A H 0.6352 -0.1724 0.5138 0.036 Uiso 1 1 calc R
H5B H 0.5672 -0.1167 0.6224 0.036 Uiso 1 1 calc R
H5C H 0.7268 -0.1416 0.6502 0.036 Uiso 1 1 calc R
C6 C 0.6547(3) -0.1145(2) 0.3072(3) 0.0201(6) Uani 1 1 d .
H6A H 0.5606 -0.1349 0.3149 0.024 Uiso 1 1 calc R
H6B H 0.7190 -0.1644 0.3421 0.024 Uiso 1 1 calc R
C7 C 0.6659(3) -0.0954(2) 0.1603(3) 0.0215(6) Uani 1 1 d .
H7A H 0.6738 -0.1545 0.1130 0.026 Uiso 1 1 calc R
H7B H 0.5828 -0.0629 0.1167 0.026 Uiso 1 1 calc R
C8 C 0.7960(4) -0.0079(2) 0.0141(3) 0.0286(7) Uani 1 1 d .
H8A H 0.8110 -0.0625 -0.0387 0.043 Uiso 1 1 calc R
H8B H 0.8711 0.0361 0.0125 0.043 Uiso 1 1 calc R
H8C H 0.7091 0.0214 -0.0232 0.043 Uiso 1 1 calc R
C9 C 0.9191(3) -0.0904(2) 0.2055(3) 0.0246(7) Uani 1 1 d .
H9A H 0.9300 -0.1407 0.1437 0.037 Uiso 1 1 calc R
H9B H 0.9119 -0.1162 0.2929 0.037 Uiso 1 1 calc R
H9C H 0.9986 -0.0492 0.2128 0.037 Uiso 1 1 calc R
C10 C 0.9570(3) 0.1191(2) 0.3169(3) 0.0271(7) Uani 1 1 d .
H10A H 0.9675 0.1837 0.3458 0.041 Uiso 1 1 calc R
H10B H 0.9910 0.1118 0.2322 0.041 Uiso 1 1 calc R
H10C H 1.0093 0.0791 0.3839 0.041 Uiso 1 1 calc R
C11 C 0.6150(3) 0.1452(2) 0.1539(3) 0.0233(6) Uani 1 1 d .
H11A H 0.5386 0.1026 0.1270 0.035 Uiso 1 1 calc R
H11B H 0.6578 0.1612 0.0765 0.035 Uiso 1 1 calc R
H11C H 0.5808 0.2015 0.1910 0.035 Uiso 1 1 calc R

loop_
_atom_site_aniso_label
_atom_site_aniso_U_11
_atom_site_aniso_U_22
_atom_site_aniso_U_33
_atom_site_aniso_U_23
_atom_site_aniso_U_13
_atom_site_aniso_U_12
Al 0.0133(4) 0.0133(4) 0.0158(4) 0.0011(3) 0.0029(3) -0.0012(3)
O1 0.0236(10) 0.0167(10) 0.0201(10) -0.0023(8) 0.0053(7) -0.0007(8)
N1 0.0144(10) 0.0138(11) 0.0166(11) 0.0005(9) 0.0034(8) -0.0005(8)
N2 0.0209(12) 0.0181(12) 0.0170(11) -0.0008(9) 0.0062(9) 0.0004(9)
C1 0.0346(17) 0.0303(17) 0.0275(15) -0.0116(13) 0.0066(13) -0.0047(14)
C2 0.0133(12) 0.0253(15) 0.0174(13) -0.0063(11) 0.0011(10) -0.0002(11)
C3 0.0167(13) 0.0296(16) 0.0144(13) 0.0002(11) 0.0028(10) 0.0027(11)
C4 0.0106(11) 0.0193(14) 0.0198(13) 0.0047(11) 0.0024(9) 0.0027(10)
C5 0.0251(14) 0.0232(15) 0.0247(15) 0.0110(12) 0.0060(11) 0.0000(12)
C6 0.0220(13) 0.0127(13) 0.0270(15) -0.0029(11) 0.0084(11) -0.0037(11)
C7 0.0236(14) 0.0183(14) 0.0224(14) -0.0063(11) 0.0031(11) -0.0035(11)
C8 0.0402(18) 0.0282(16) 0.0200(14) -0.0002(12) 0.0128(12) 0.0034(14)
C9 0.0240(15) 0.0213(15) 0.0303(16) -0.0008(12) 0.0100(12) 0.0036(11)
C10 0.0189(14) 0.0224(15) 0.0412(18) -0.0043(13) 0.0088(12) -0.0034(12)
C11 0.0275(15) 0.0202(14) 0.0209(14) 0.0015(11) 0.0002(11) 0.0034(12)

loop_
_atom_type_symbol
_atom_type_description
_atom_type_scat_dispersion_real
_atom_type_scat_dispersion_imag
_atom_type_scat_source
C C 0.0033 0.0016 'International Tables Vol C Tables 4.2.6.8 and 6.1.1.4'
H H 0.0000 0.0000 'International Tables Vol C Tables 4.2.6.8 and 6.1.1.4'
N N 0.0061 0.0033 'International Tables Vol C Tables 4.2.6.8 and 6.1.1.4'
O O 0.0106 0.0060 'International Tables Vol C Tables 4.2.6.8 and 6.1.1.4'
Al Al 0.0645 0.0514 'International Tables Vol C Tables 4.2.6.8 and 6.1.1.4'

loop_
_geom_angle_atom_site_label_1
_geom_angle_atom_site_label_2
_geom_angle_atom_site_label_3
_geom_angle
O1 Al N1 89.22(9)
O1 Al C10 93.71(11)
N1 Al C10 122.08(12)
O1 Al C11 95.03(11)
N1 Al C11 115.85(11)
C10 Al C11 121.42(13)
O1 Al N2 166.40(9)
N1 Al N2 77.41(9)
C10 Al N2 91.38(11)
C11 Al N2 93.04(11)
C2 O1 Al 127.75(18)
C4 N1 C6 116.5(2)
C4 N1 Al 124.97(19)
C6 N1 Al 118.25(17)
C8 N2 C9 108.6(2)
C8 N2 C7 109.9(2)
C9 N2 C7 110.1(2)
C8 N2 Al 114.22(18)
C9 N2 Al 112.23(17)
C7 N2 Al 101.50(16)
C2 C1 H1A 109.5
C2 C1 H1B 109.5
H1A C1 H1B 109.5
C2 C1 H1C 109.5
H1A C1 H1C 109.5
H1B C1 H1C 109.5
O1 C2 C3 123.6(2)
O1 C2 C1 115.5(3)
C3 C2 C1 120.8(3)
C2 C3 C4 124.6(2)
C2 C3 H3A 106.2
C4 C3 H3A 106.2
C2 C3 H3B 106.2
C4 C3 H3B 106.2
H3A C3 H3B 106.4
N1 C4 C3 122.6(2)
N1 C4 C5 120.8(3)
C3 C4 C5 116.5(2)
C4 C5 H5A 109.5
C4 C5 H5B 109.5
H5A C5 H5B 109.5
C4 C5 H5C 109.5
H5A C5 H5C 109.5
H5B C5 H5C 109.5
N1 C6 C7 109.1(2)
N1 C6 H6A 109.9
C7 C6 H6A 109.9
N1 C6 H6B 109.9
C7 C6 H6B 109.9
H6A C6 H6B 108.3
N2 C7 C6 108.7(2)
N2 C7 H7A 110.0
C6 C7 H7A 110.0
N2 C7 H7B 110.0
C6 C7 H7B 110.0
H7A C7 H7B 108.3
N2 C8 H8A 109.5
N2 C8 H8B 109.5
H8A C8 H8B 109.5
N2 C8 H8C 109.5
H8A C8 H8C 109.5
H8B C8 H8C 109.5
N2 C9 H9A 109.5
N2 C9 H9B 109.5
H9A C9 H9B 109.5
N2 C9 H9C 109.5
H9A C9 H9C 109.5
H9B C9 H9C 109.5
Al C10 H10A 109.5
Al C10 H10B 109.5
H10A C10 H10B 109.5
Al C10 H10C 109.5
H10A C10 H10C 109.5
H10B C10 H10C 109.5
Al C11 H11A 109.5
Al C11 H11B 109.5
H11A C11 H11B 109.5
Al C11 H11C 109.5
H11A C11 H11C 109.5
H11B C11 H11C 109.5

loop_
_geom_bond_atom_site_label_1
_geom_bond_atom_site_label_2
_geom_bond_distance
Al O1 1.888(2)
Al N1 1.987(2)
Al C10 1.992(3)
Al C11 1.993(3)
Al N2 2.254(2)
O1 C2 1.296(3)
N1 C4 1.327(3)
N1 C6 1.475(3)
N2 C8 1.470(3)
N2 C9 1.478(4)
N2 C7 1.480(4)
C1 C2 1.504(4)
C1 H1A 0.9600
C1 H1B 0.9600
C1 H1C 0.9600
C2 C3 1.365(4)
C3 C4 1.418(4)
C3 H3A 0.9700
C3 H3B 0.9700
C4 C5 1.501(4)
C5 H5A 0.9600
C5 H5B 0.9600
C5 H5C 0.9600
C6 C7 1.514(4)
C6 H6A 0.9700
C6 H6B 0.9700
C7 H7A 0.9700
C7 H7B 0.9700
C8 H8A 0.9600
C8 H8B 0.9600
C8 H8C 0.9600
C9 H9A 0.9600
C9 H9B 0.9600
C9 H9C 0.9600
C10 H10A 0.9600
C10 H10B 0.9600
C10 H10C 0.9600
C11 H11A 0.9600
C11 H11B 0.9600
C11 H11C 0.9600
